data_8100218
loop_
_publ_author_name
'M\"uller, A. G.'
'Schottenberger, H.'
'Laus, G.'
'Wurst, K.'

_publ_section_title
;
Crystal structure of bis(ferroceno[2,3]inden-1-yl)dimethylsilane, 
Si(CH~3~)~2~[Fe(C~5~H~5~)(C~12~H~8~)]~2~
;
_journal_issue 4
_journal_name_full 'Zeitschrift f\"ur Kristallographie - New Crystal Structures'
_journal_page_first 497
_journal_page_last 498
_journal_volume 219
_journal_year 2004
_chemical_formula_sum 'C36 H32 Fe2 Si'
_chemical_formula_weight 604.41
_space_group_IT_number 2
_symmetry_cell_setting triclinic
_symmetry_space_group_name_Hall '-P 1'
_symmetry_space_group_name_H-M 'P -1'
_cell_angle_alpha 94.13(2)
_cell_angle_beta 96.64(2)
_cell_angle_gamma 98.92(3)
_cell_formula_units_Z 2
_cell_length_a 6.521(2)
_cell_length_b 12.012(4)
_cell_length_c 18.024(4)
_cell_measurement_temperature 213(2)
_cell_volume 1379.6(7)
_diffrn_ambient_temperature 213(2)
_exptl_crystal_density_diffrn 1.455
_refine_ls_R_factor_obs 0.0440
_refine_ls_wR_factor_obs 0.1232
_cod_database_code 8100218

loop_
_symmetry_equiv_pos_as_xyz
'x, y, z'
'-x, -y, -z'

loop_
_atom_site_aniso_label
_atom_site_aniso_U_11
_atom_site_aniso_U_22
_atom_site_aniso_U_33
_atom_site_aniso_U_23
_atom_site_aniso_U_13
_atom_site_aniso_U_12
Fe1 0.0318(4) 0.0224(4) 0.0274(4) 0.0025(3) -0.0014(3) 0.0021(3)
Fe2 0.0334(4) 0.0244(4) 0.0185(4) 0.0020(3) 0.0051(3) 0.0049(3)
Si1 0.0245(7) 0.0222(7) 0.0205(6) 0.0029(5) 0.0022(5) 0.0055(5)
C1 0.056(4) 0.024(3) 0.044(3) -0.002(2) 0.002(3) -0.004(2)
C2 0.072(4) 0.045(3) 0.026(3) -0.004(2) -0.008(3) 0.013(3)
C3 0.091(5) 0.042(3) 0.061(4) 0.003(3) 0.048(4) 0.006(4)
C4 0.034(3) 0.056(4) 0.100(6) -0.035(4) 0.003(4) 0.007(3)
C5 0.067(4) 0.035(3) 0.043(3) -0.008(2) -0.016(3) 0.019(3)
C6 0.028(3) 0.031(3) 0.045(3) 0.000(2) 0.003(2) 0.003(2)
C7 0.034(3) 0.034(3) 0.039(3) -0.001(2) -0.008(2) 0.012(2)
C8 0.046(3) 0.023(2) 0.029(3) 0.005(2) 0.000(2) 0.006(2)
C9 0.033(3) 0.020(2) 0.021(2) 0.002(2) 0.001(2) 0.007(2)
C10 0.034(3) 0.022(2) 0.030(3) 0.000(2) 0.009(2) 0.006(2)
C11 0.044(3) 0.021(2) 0.024(3) 0.001(2) 0.010(2) 0.012(2)
C12 0.054(3) 0.026(3) 0.035(3) 0.005(2) 0.013(3) 0.008(2)
C13 0.081(4) 0.029(3) 0.027(3) 0.010(2) 0.007(3) 0.013(3)
C14 0.065(4) 0.032(3) 0.027(3) 0.001(2) -0.006(3) 0.023(3)
C15 0.043(3) 0.024(2) 0.034(3) 0.002(2) 0.000(2) 0.010(2)
C16 0.031(3) 0.020(2) 0.022(2) 0.001(2) 0.002(2) 0.006(2)
C17 0.029(3) 0.025(2) 0.021(2) 0.003(2) 0.008(2) 0.008(2)
C18 0.046(3) 0.043(3) 0.034(3) 0.011(2) 0.012(2) 0.020(3)
C19 0.037(3) 0.033(3) 0.034(3) 0.001(2) -0.003(2) 0.010(2)
C20 0.024(3) 0.024(2) 0.021(2) 0.003(2) 0.000(2) 0.002(2)
C21 0.033(3) 0.024(2) 0.020(2) 0.004(2) -0.002(2) 0.005(2)
C22 0.046(3) 0.020(2) 0.024(2) 0.000(2) 0.006(2) 0.007(2)
C23 0.039(3) 0.037(3) 0.028(3) 0.005(2) 0.007(2) 0.017(2)
C24 0.030(3) 0.034(3) 0.022(2) 0.005(2) 0.010(2) 0.004(2)
C25 0.033(3) 0.026(2) 0.017(2) 0.005(2) -0.003(2) 0.005(2)
C26 0.032(3) 0.023(2) 0.019(2) 0.005(2) 0.004(2) 0.007(2)
C27 0.040(3) 0.027(3) 0.023(2) 0.004(2) 0.002(2) 0.000(2)
C28 0.057(4) 0.023(2) 0.026(3) 0.001(2) 0.005(3) 0.009(2)
C29 0.055(4) 0.034(3) 0.029(3) 0.005(2) 0.011(2) 0.025(3)
C30 0.032(3) 0.029(3) 0.032(3) 0.009(2) 0.006(2) 0.012(2)
C31 0.029(3) 0.022(2) 0.020(2) 0.003(2) 0.000(2) 0.009(2)
C32 0.033(3) 0.078(4) 0.032(3) 0.016(3) 0.009(2) 0.015(3)
C33 0.058(4) 0.046(3) 0.033(3) 0.004(3) -0.012(3) -0.006(3)
C34 0.054(4) 0.049(3) 0.023(3) 0.002(2) 0.002(2) 0.014(3)
C35 0.051(3) 0.047(3) 0.020(2) 0.013(2) 0.005(2) -0.002(3)
C36 0.059(4) 0.041(3) 0.027(3) 0.012(2) 0.018(3) 0.021(3)

loop_
_atom_site_label
_atom_site_type_symbol
_atom_site_fract_x
_atom_site_fract_y
_atom_site_fract_z
_atom_site_U_iso_or_equiv
_atom_site_thermal_displace_type
_atom_site_occupancy
_atom_site_symmetry_multiplicity
_atom_site_Wyckoff_symbol
_atom_site_calc_flag
_atom_site_refinement_flags
_atom_site_disorder_group
Fe1 Fe 0.05251(10) 0.33403(5) 0.31095(4) 0.0279(3) Uani 1 2 i d . .
Fe2 Fe -0.45938(10) -0.16648(5) 0.38431(3) 0.0253(2) Uani 1 2 i d . .
Si1 Si -0.3077(2) -0.00437(10) 0.15769(6) 0.0222(3) Uani 1 2 i d . .
C1 C 0.1507(9) 0.4998(4) 0.3481(3) 0.0433(14) Uani 1 2 i d . .
H1 H 0.2707 0.5463 0.3367 0.052 Uiso 1 2 i calc . .
C2 C 0.1430(10) 0.4349(5) 0.4085(3) 0.0490(15) Uani 1 2 i d . .
H2 H 0.2565 0.4287 0.4444 0.059 Uiso 1 2 i calc . .
C3 C -0.0631(12) 0.3801(5) 0.4068(4) 0.062(2) Uani 1 2 i d . .
H3 H -0.1130 0.3312 0.4415 0.075 Uiso 1 2 i calc . .
C4 C -0.1828(9) 0.4113(5) 0.3439(4) 0.066(2) Uani 1 2 i d . .
H4 H -0.3269 0.3871 0.3292 0.079 Uiso 1 2 i calc . .
C5 C -0.0473(10) 0.4856(4) 0.3067(3) 0.049(2) Uani 1 2 i d . .
H5 H -0.0839 0.5190 0.2626 0.059 Uiso 1 2 i calc . .
C6 C 0.2587(7) 0.2875(4) 0.2430(3) 0.0354(12) Uani 1 2 i d . .
H6 H 0.3723 0.3364 0.2293 0.043 Uiso 1 2 i calc . .
C7 C 0.2605(8) 0.2261(4) 0.3071(3) 0.0363(12) Uani 1 2 i d . .
H7 H 0.3775 0.2262 0.3429 0.044 Uiso 1 2 i calc . .
C8 C 0.0560(8) 0.1639(4) 0.3088(3) 0.0328(12) Uani 1 2 i d . .
H8 H 0.0137 0.1173 0.3458 0.039 Uiso 1 2 i calc . .
C9 C -0.0707(7) 0.1860(3) 0.2440(2) 0.0243(10) Uani 1 2 i d . .
C10 C 0.0534(7) 0.2615(4) 0.2031(3) 0.0283(11) Uani 1 2 i d . .
C11 C -0.0785(8) 0.2844(4) 0.1371(2) 0.0286(11) Uani 1 2 i d . .
C12 C -0.0318(8) 0.3488(4) 0.0775(3) 0.0375(12) Uani 1 2 i d . .
H12 H 0.1045 0.3873 0.0760 0.045 Uiso 1 2 i calc . .
C13 C -0.1916(10) 0.3542(4) 0.0208(3) 0.0450(14) Uani 1 2 i d . .
H13 H -0.1624 0.3954 -0.0203 0.054 Uiso 1 2 i calc . .
C14 C -0.3937(9) 0.3000(4) 0.0236(3) 0.0408(14) Uani 1 2 i d . .
H14 H -0.5014 0.3080 -0.0140 0.049 Uiso 1 2 i calc . .
C15 C -0.4386(8) 0.2338(4) 0.0818(3) 0.0334(12) Uani 1 2 i d . .
H15 H -0.5756 0.1965 0.0835 0.040 Uiso 1 2 i calc . .
C16 C -0.2796(7) 0.2237(3) 0.1369(2) 0.0243(11) Uani 1 2 i d . .
C17 C -0.2839(7) 0.1477(4) 0.2010(2) 0.0240(10) Uani 1 2 i d . .
H17 H -0.3973 0.1576 0.2317 0.029 Uiso 1 2 i calc . .
C18 C -0.1272(8) -0.0062(4) 0.0851(3) 0.0389(13) Uani 1 2 i d . .
H18A H 0.0155 0.0205 0.1083 0.058 Uiso 1 2 i calc . .
H18B H -0.1646 0.0427 0.0470 0.058 Uiso 1 2 i calc . .
H18C H -0.1382 -0.0829 0.0622 0.058 Uiso 1 2 i calc . .
C19 C -0.5855(8) -0.0549(4) 0.1170(3) 0.0352(12) Uani 1 2 i d . .
H19A H -0.6748 -0.0528 0.1564 0.053 Uiso 1 2 i calc . .
H19B H -0.6000 -0.1319 0.0943 0.053 Uiso 1 2 i calc . .
H19C H -0.6263 -0.0063 0.0791 0.053 Uiso 1 2 i calc . .
C20 C -0.2408(7) -0.0987(4) 0.2353(2) 0.0236(10) Uani 1 2 i d . .
H20 H -0.0991 -0.0740 0.2631 0.028 Uiso 1 2 i calc . .
C21 C -0.4115(7) -0.0993(4) 0.2843(2) 0.0260(11) Uani 1 2 i d . .
C22 C -0.4984(8) -0.0244(4) 0.3308(2) 0.0297(11) Uani 1 2 i d . .
H22 H -0.4389 0.0505 0.3485 0.036 Uiso 1 2 i calc . .
C23 C -0.6909(8) -0.0834(4) 0.3455(3) 0.0331(12) Uani 1 2 i d . .
H23 H -0.7826 -0.0525 0.3747 0.040 Uiso 1 2 i calc . .
C24 C -0.7287(7) -0.1954(4) 0.3107(2) 0.0281(11) Uani 1 2 i d . .
H24 H -0.8444 -0.2518 0.3130 0.034 Uiso 1 2 i calc . .
C25 C -0.5530(7) -0.2043(4) 0.2710(2) 0.0256(11) Uani 1 2 i d . .
C26 C -0.4673(7) -0.2809(3) 0.2207(2) 0.0242(10) Uani 1 2 i d . .
C27 C -0.5388(7) -0.3923(4) 0.1919(2) 0.0308(11) Uani 1 2 i d . .
H27 H -0.6660 -0.4316 0.2033 0.037 Uiso 1 2 i calc . .
C28 C -0.4182(8) -0.4442(4) 0.1461(3) 0.0354(12) Uani 1 2 i d . .
H28 H -0.4653 -0.5192 0.1256 0.042 Uiso 1 2 i calc . .
C29 C -0.2279(8) -0.3870(4) 0.1297(3) 0.0366(13) Uani 1 2 i d . .
H29 H -0.1457 -0.4245 0.1000 0.044 Uiso 1 2 i calc . .
C30 C -0.1599(7) -0.2748(4) 0.1573(3) 0.0301(11) Uani 1 2 i d . .
H30 H -0.0334 -0.2357 0.1453 0.036 Uiso 1 2 i calc . .
C31 C -0.2774(7) -0.2212(3) 0.2021(2) 0.0236(10) Uani 1 2 i d . .
C32 C -0.1848(8) -0.1978(5) 0.4381(3) 0.0461(14) Uani 1 2 i d . .
H32 H -0.0545 -0.1878 0.4198 0.055 Uiso 1 2 i calc . .
C33 C -0.2588(9) -0.1165(5) 0.4811(3) 0.0487(15) Uani 1 2 i d . .
H33 H -0.1904 -0.0423 0.4964 0.058 Uiso 1 2 i calc . .
C34 C -0.4534(9) -0.1655(5) 0.4973(3) 0.0419(13) Uani 1 2 i d . .
H34 H -0.5395 -0.1295 0.5262 0.050 Uiso 1 2 i calc . .
C35 C -0.5020(8) -0.2776(4) 0.4636(3) 0.0397(13) Uani 1 2 i d . .
H35 H -0.6245 -0.3292 0.4660 0.048 Uiso 1 2 i calc . .
C36 C -0.3327(9) -0.2974(4) 0.4259(3) 0.0395(13) Uani 1 2 i d . .
H36 H -0.3209 -0.3646 0.3978 0.047 Uiso 1 2 i calc . .

loop_
_geom_bond_atom_site_label_1
_geom_bond_atom_site_label_2
_geom_bond_distance
_geom_bond_site_symmetry_2
_geom_bond_publ_flag
Fe1 C7 2.020(5) . ?
Fe1 C5 2.030(5) . ?
Fe1 C6 2.034(5) . ?
Fe1 C1 2.034(5) . ?
Fe1 C2 2.035(5) . ?
Fe1 C4 2.035(6) . ?
Fe1 C3 2.038(6) . ?
Fe1 C8 2.045(4) . ?
Fe1 C9 2.071(4) . ?
Fe1 C10 2.074(4) . ?
Fe2 C23 2.022(5) . ?
Fe2 C34 2.031(5) . ?
Fe2 C36 2.036(5) . ?
Fe2 C32 2.037(5) . ?
Fe2 C35 2.038(5) . ?
Fe2 C24 2.042(5) . ?
Fe2 C33 2.047(5) . ?
Fe2 C22 2.054(4) . ?
Fe2 C25 2.059(4) . ?
Fe2 C21 2.064(4) . ?
Si1 C18 1.860(5) . ?
Si1 C19 1.864(5) . ?
Si1 C17 1.910(4) . ?
Si1 C20 1.916(4) . ?
C1 C2 1.387(7) . ?
C1 C5 1.393(8) . ?
C2 C3 1.397(9) . ?
C3 C4 1.408(9) . ?
C4 C5 1.416(9) . ?
C6 C7 1.415(7) . ?
C6 C10 1.422(7) . ?
C7 C8 1.428(7) . ?
C8 C9 1.416(6) . ?
C9 C10 1.425(6) . ?
C9 C17 1.499(6) . ?
C10 C11 1.454(6) . ?
C11 C16 1.397(6) . ?
C11 C12 1.404(6) . ?
C12 C13 1.385(7) . ?
C13 C14 1.385(8) . ?
C14 C15 1.392(7) . ?
C15 C16 1.376(6) . ?
C16 C17 1.524(6) . ?
C20 C21 1.498(6) . ?
C20 C31 1.521(6) . ?
C21 C22 1.412(6) . ?
C21 C25 1.429(6) . ?
C22 C23 1.406(7) . ?
C23 C24 1.416(7) . ?
C24 C25 1.432(6) . ?
C25 C26 1.463(6) . ?
C26 C27 1.388(6) . ?
C26 C31 1.419(6) . ?
C27 C28 1.385(7) . ?
C28 C29 1.396(7) . ?
C29 C30 1.388(7) . ?
C30 C31 1.369(6) . ?
C32 C33 1.382(8) . ?
C32 C36 1.403(8) . ?
C33 C34 1.385(8) . ?
C34 C35 1.410(7) . ?
C35 C36 1.403(7) . ?
